data_4125891
loop_
_publ_author_name
'Mu\~niz, Kilian'
'Barreiro, Laura'
'Romero, R Mart\'in'
'Mart\'inez, Claudio'

_publ_section_title
;
 Catalytic Asymmetric Diamination of Styrenes.
;
_journal_issue 12
_journal_name_full 'Journal of the American Chemical Society'
_journal_page_first 4354
_journal_page_last 4357
_journal_paper_doi 10.1021/jacs.7b01443
_journal_volume 139
_journal_year 2017
_chemical_absolute_configuration ad
_chemical_formula_sum 'C24 H39 I N2 O4'
_chemical_formula_weight 546.47
_space_group_IT_number 4
_space_group_name_Hall 'P 2yb'
_symmetry_cell_setting monoclinic
_symmetry_space_group_name_Hall 'P 2yb'
_symmetry_space_group_name_H-M 'P 1 21 1'
_atom_sites_solution_hydrogens geom
_audit_creation_method SHELXL-2014/7
_cell_angle_alpha 90
_cell_angle_beta 117.963(8)
_cell_angle_gamma 90
_cell_formula_units_Z 4
_cell_length_a 8.2650(6)
_cell_length_b 42.3212(19)
_cell_length_c 8.6657(5)
_cell_measurement_reflns_used 11833
_cell_measurement_temperature 100(2)
_cell_measurement_theta_max 30.4000
_cell_measurement_theta_min 2.6640
_cell_volume 2677.2(3)
_computing_cell_refinement 'CrystalClear-SM Expert 2.1 b29 (Rigaku, 2013)'
_computing_data_collection 'CrystalClear-SM Expert 2.1 b29 (Rigaku, 2013)'
_computing_data_reduction 'CrystalClear-SM Expert 2.1 b29 (Rigaku, 2013)'
_computing_molecular_graphics 'SHELXL-2014 (Sheldrick, 2014)'
_computing_publication_material 'SHELXL-2014 (Sheldrick, 2014)'
_computing_structure_refinement 'SHELXL-2014 (Sheldrick, 2014)'
_computing_structure_solution Sir2011
_diffrn_ambient_temperature 100(2)
_diffrn_detector_area_resol_mean 5.8140
_diffrn_detector_type 'PILATUS 200K'
_diffrn_measured_fraction_theta_full 1.000
_diffrn_measured_fraction_theta_max 0.927
_diffrn_measurement_device_type '1/4chi goniometer'
_diffrn_measurement_method
;
 Fullsphere data collection, phi and omega scans
;
_diffrn_measurement_specimen_support 'magnetic support with MicroMount'
_diffrn_radiation_monochromator 'Confocal Max Flux optic'
_diffrn_radiation_type MoK\a
_diffrn_radiation_wavelength 0.7107
_diffrn_reflns_av_R_equivalents 0.1163
_diffrn_reflns_av_unetI/netI 0.1673
_diffrn_reflns_Laue_measured_fraction_full 1.000
_diffrn_reflns_Laue_measured_fraction_max 0.927
_diffrn_reflns_limit_h_max 11
_diffrn_reflns_limit_h_min -11
_diffrn_reflns_limit_k_max 57
_diffrn_reflns_limit_k_min -58
_diffrn_reflns_limit_l_max 12
_diffrn_reflns_limit_l_min -12
_diffrn_reflns_number 42113
_diffrn_reflns_point_group_measured_fraction_full 0.991
_diffrn_reflns_point_group_measured_fraction_max 0.879
_diffrn_reflns_theta_full 25.242
_diffrn_reflns_theta_max 30.596
_diffrn_reflns_theta_min 2.661
_diffrn_source 'Microfocus rotating anode X-ray tube'
_diffrn_source_current 24
_diffrn_source_power 50
_diffrn_source_size '0.2 mm x 0.2 mm fine focus'
_diffrn_source_type 'Rigaku MicroMax-007HF'
_exptl_absorpt_coefficient_mu 1.225
_exptl_absorpt_correction_T_max 0.964
_exptl_absorpt_correction_T_min 0.742
_exptl_absorpt_correction_type multi-scan
_exptl_absorpt_process_details
; 
 CrystalClear-SM Expert 2.1 b29 (Rigaku, 2013)
;
_exptl_crystal_colour Colourless
_exptl_crystal_density_diffrn 1.356
_exptl_crystal_description Plate
_exptl_crystal_F_000 1128
_exptl_crystal_size_max 0.2
_exptl_crystal_size_mid 0.2
_exptl_crystal_size_min 0.03
_refine_diff_density_max 2.360
_refine_diff_density_min -1.725
_refine_diff_density_rms 0.165
_refine_ls_abs_structure_details
;
 Flack x determined using 3350 quotients [(I+)-(I-)]/[(I+)+(I-)]
 (Parsons, Flack and Wagner, Acta Cryst. B69 (2013) 249-259).
;
_refine_ls_abs_structure_Flack 0.000(18)
_refine_ls_extinction_method none
_refine_ls_goodness_of_fit_ref 1.025
_refine_ls_hydrogen_treatment constr
_refine_ls_matrix_type full
_refine_ls_number_parameters 579
_refine_ls_number_reflns 14508
_refine_ls_number_restraints 1
_refine_ls_restrained_S_all 1.025
_refine_ls_R_factor_all 0.1125
_refine_ls_R_factor_gt 0.0685
_refine_ls_shift/su_max 0.000
_refine_ls_shift/su_mean 0.000
_refine_ls_structure_factor_coef Fsqd
_refine_ls_weighting_details 'w=1/[\s^2^(Fo^2^)+(0.0460P)^2^] where P=(Fo^2^+2Fc^2^)/3'
_refine_ls_weighting_scheme calc
_refine_ls_wR_factor_gt 0.1318
_refine_ls_wR_factor_ref 0.1440
_reflns_Friedel_coverage 0.873
_reflns_Friedel_fraction_full 0.981
_reflns_Friedel_fraction_max 0.830
_reflns_number_gt 10096
_reflns_number_total 14508
_reflns_threshold_expression 'I > 2\s(I)'
_cod_data_source_file ja7b01443_si_002.cif
_cod_data_source_block RM137
_cod_depositor_comments
;
The following automatic conversions were performed:

'_symmetry_cell_setting' value 'Monoclinic' changed to 'monoclinic'
according to
/home/data/users/saulius/crontab/automatic-downloads/current/ACS/lib/dictionaries/cif_core.dic
dictionary named 'cif_core.dic' version 2.4.2 from 2011-04-26.

'_exptl_absorpt_correction_type' value 'Multi-scan' changed to
'multi-scan' according to
/home/data/users/saulius/crontab/automatic-downloads/current/ACS/lib/dictionaries/cif_core.dic
dictionary named 'cif_core.dic' version 2.4.2 from 2011-04-26.

Automatic conversion script
Id: cif_fix_values 4973 2017-02-22 13:04:09Z antanas 
;
_cod_original_cell_volume 2677.3(3)
_cod_original_sg_symbol_H-M P2(1)
_cod_database_code 4125891
_shelx_shelxl_version_number 2014/7
_shelx_space_group_comment
;
The symmetry employed for this shelxl refinement is uniquely defined
by the following loop, which should always be used as a source of
symmetry information in preference to the above space-group names.
They are only intended as comments.
;
_shelx_estimated_absorpt_t_min 0.792
_shelx_estimated_absorpt_t_max 0.964

loop_
_space_group_symop_operation_xyz
'x, y, z'
'-x, y+1/2, -z'

loop_
_atom_site_label
_atom_site_type_symbol
_atom_site_fract_x
_atom_site_fract_y
_atom_site_fract_z
_atom_site_U_iso_or_equiv
_atom_site_adp_type
_atom_site_occupancy
_atom_site_site_symmetry_order
_atom_site_calc_flag
_atom_site_refinement_flags_posn
_atom_site_refinement_flags_adp
I1A I 0.02357(8) 0.29754(2) 0.95918(8) 0.01842(16) Uani 1 1 d . .
N1A N 0.0892(13) 0.1721(2) 0.8954(11) 0.026(2) Uani 1 1 d . .
N2A N 0.3825(11) 0.3202(2) 0.6124(10) 0.0152(18) Uani 1 1 d . .
O1A O 0.1596(10) 0.23092(16) 1.1076(9) 0.0223(17) Uani 1 1 d . .
O2A O 0.3673(9) 0.32169(17) 0.9568(9) 0.0167(16) Uani 1 1 d . .
O3A O 0.3343(11) 0.15614(18) 1.1426(9) 0.0237(19) Uani 1 1 d . .
O4A O 0.6813(9) 0.32940(17) 0.7958(9) 0.0198(16) Uani 1 1 d . .
C1A C 0.2742(12) 0.2751(2) 1.0307(12) 0.014(2) Uani 1 1 d . .
C2A C 0.3010(14) 0.2443(2) 1.0884(12) 0.018(2) Uani 1 1 d . .
C3A C 0.4650(14) 0.2286(3) 1.1249(13) 0.023(3) Uani 1 1 d . .
H3A H 0.4843 0.2077 1.1627 0.028 Uiso 1 1 calc R U
C4A C 0.5944(15) 0.2450(3) 1.1029(15) 0.025(3) Uani 1 1 d . .
H4A H 0.7030 0.2347 1.1264 0.030 Uiso 1 1 calc R U
C5A C 0.5734(14) 0.2762(3) 1.0475(14) 0.022(2) Uani 1 1 d . .
H5A H 0.6659 0.2867 1.0358 0.027 Uiso 1 1 calc R U
C6A C 0.4098(13) 0.2912(2) 1.0101(12) 0.019(2) Uani 1 1 d . .
C7A C 0.1690(16) 0.1995(3) 1.1759(13) 0.022(2) Uani 1 1 d . .
H7A H 0.0469 0.1949 1.1624 0.026 Uiso 1 1 calc R U
C8A C 0.2076(16) 0.1741(3) 1.0696(14) 0.025(3) Uani 1 1 d . .
C9A C 0.2990(16) 0.1974(3) 1.3685(13) 0.027(3) Uani 1 1 d . .
H9A1 H 0.4200 0.2032 1.3895 0.041 Uiso 1 1 calc R U
H9A2 H 0.3004 0.1761 1.4078 0.041 Uiso 1 1 calc R U
H9A3 H 0.2595 0.2115 1.4310 0.041 Uiso 1 1 calc R U
C10A C -0.0771(15) 0.1918(3) 0.8036(14) 0.023(3) Uani 1 1 d . .
H10A H -0.0881 0.2050 0.8914 0.028 Uiso 1 1 calc R U
C11A C -0.2495(16) 0.1711(3) 0.7166(15) 0.033(3) Uani 1 1 d . .
H11A H -0.2400 0.1573 0.6335 0.049 Uiso 1 1 calc R U
H11B H -0.3556 0.1843 0.6578 0.049 Uiso 1 1 calc R U
H11C H -0.2607 0.1588 0.8041 0.049 Uiso 1 1 calc R U
C12A C -0.0596(17) 0.2140(3) 0.6729(14) 0.028(3) Uani 1 1 d . .
H12A H 0.0446 0.2276 0.7335 0.042 Uiso 1 1 calc R U
H12B H -0.1684 0.2266 0.6156 0.042 Uiso 1 1 calc R U
H12C H -0.0440 0.2018 0.5876 0.042 Uiso 1 1 calc R U
C13A C 0.1344(17) 0.1491(3) 0.7850(16) 0.035(3) Uani 1 1 d . .
H13A H 0.0405 0.1520 0.6634 0.041 Uiso 1 1 calc R U
C14A C 0.3093(18) 0.1559(3) 0.7921(17) 0.044(3) Uani 1 1 d . .
H14A H 0.3167 0.1781 0.7724 0.066 Uiso 1 1 calc R U
H14B H 0.3209 0.1440 0.7036 0.066 Uiso 1 1 calc R U
H14C H 0.4062 0.1503 0.9049 0.066 Uiso 1 1 calc R U
C15A C 0.1116(17) 0.1150(3) 0.8388(16) 0.037(3) Uani 1 1 d . .
H15A H 0.1454 0.1001 0.7757 0.056 Uiso 1 1 calc R U
H15B H -0.0138 0.1117 0.8118 0.056 Uiso 1 1 calc R U
H15C H 0.1890 0.1123 0.9619 0.056 Uiso 1 1 calc R U
C16A C 0.4939(15) 0.3394(3) 0.9230(13) 0.019(2) Uani 1 1 d . .
H16A H 0.6128 0.3384 1.0283 0.023 Uiso 1 1 calc R U
C17A C 0.5229(14) 0.3284(2) 0.7698(13) 0.018(2) Uani 1 1 d . .
C18A C 0.4309(13) 0.3736(2) 0.8993(14) 0.022(2) Uani 1 1 d . .
H18A H 0.3151 0.3755 0.7958 0.033 Uiso 1 1 calc R U
H18B H 0.5198 0.3867 0.8881 0.033 Uiso 1 1 calc R U
H18C H 0.4181 0.3803 0.9989 0.033 Uiso 1 1 calc R U
C19A C 0.4229(16) 0.3105(3) 0.4701(15) 0.026(3) Uani 1 1 d . .
H19A H 0.3056 0.3051 0.3693 0.032 Uiso 1 1 calc R U
C20A C 0.5077(19) 0.3367(3) 0.4123(16) 0.037(3) Uani 1 1 d . .
H20A H 0.4262 0.3545 0.3733 0.055 Uiso 1 1 calc R U
H20B H 0.5284 0.3293 0.3183 0.055 Uiso 1 1 calc R U
H20C H 0.6222 0.3429 0.5087 0.055 Uiso 1 1 calc R U
C21A C 0.5410(18) 0.2806(3) 0.5196(16) 0.030(3) Uani 1 1 d . .
H21A H 0.6554 0.2846 0.6216 0.046 Uiso 1 1 calc R U
H21B H 0.5636 0.2746 0.4246 0.046 Uiso 1 1 calc R U
H21C H 0.4780 0.2638 0.5436 0.046 Uiso 1 1 calc R U
C22A C 0.1880(14) 0.3210(3) 0.5692(15) 0.026(3) Uani 1 1 d . .
H22A H 0.1825 0.3277 0.6748 0.031 Uiso 1 1 calc R U
C23A C 0.0809(17) 0.3452(3) 0.4274(15) 0.036(3) Uani 1 1 d . .
H23A H 0.1417 0.3653 0.4599 0.054 Uiso 1 1 calc R U
H23B H -0.0407 0.3472 0.4141 0.054 Uiso 1 1 calc R U
H23C H 0.0744 0.3384 0.3189 0.054 Uiso 1 1 calc R U
C24A C 0.1034(16) 0.2883(3) 0.5235(16) 0.035(3) Uani 1 1 d . .
H24A H 0.1064 0.2808 0.4203 0.052 Uiso 1 1 calc R U
H24B H -0.0213 0.2892 0.5026 0.052 Uiso 1 1 calc R U
H24C H 0.1715 0.2741 0.6186 0.052 Uiso 1 1 calc R U
I1B I 0.61418(8) -0.03331(2) 0.14456(8) 0.01794(16) Uani 1 1 d . .
N1B N 0.7376(12) 0.0913(2) 0.1991(11) 0.023(2) Uani 1 1 d . .
N2B N 1.3193(11) -0.0568(2) 0.4935(11) 0.020(2) Uani 1 1 d . .
O1B O 0.6001(10) 0.03257(18) -0.0143(9) 0.0241(17) Uani 1 1 d . .
O2B O 0.9636(9) -0.05723(17) 0.1571(9) 0.0188(16) Uani 1 1 d . .
O3B O 0.7436(12) 0.10759(19) -0.0469(10) 0.030(2) Uani 1 1 d . .
O4B O 1.4364(9) -0.06816(17) 0.3110(9) 0.0214(16) Uani 1 1 d . .
C1B C 0.7932(13) -0.0107(2) 0.0713(12) 0.014(2) Uani 1 1 d . .
C2B C 0.7607(14) 0.0198(2) 0.0066(13) 0.017(2) Uani 1 1 d . .
C3B C 0.8917(15) 0.0348(3) -0.0264(14) 0.025(3) Uani 1 1 d . .
H3B H 0.8741 0.0557 -0.0649 0.029 Uiso 1 1 calc R U
C4B C 1.0484(16) 0.0187(3) -0.0016(14) 0.025(3) Uani 1 1 d . .
H4B H 1.1328 0.0286 -0.0282 0.029 Uiso 1 1 calc R U
C5B C 1.0809(15) -0.0119(3) 0.0621(13) 0.024(3) Uani 1 1 d . .
H5B H 1.1876 -0.0224 0.0808 0.028 Uiso 1 1 calc R U
C6B C 0.9533(13) -0.0268(2) 0.0975(12) 0.019(2) Uani 1 1 d . .
C7B C 0.5439(16) 0.0641(3) -0.0794(14) 0.023(2) Uani 1 1 d . .
H7B H 0.4351 0.0688 -0.0661 0.028 Uiso 1 1 calc R U
C8B C 0.6889(15) 0.0894(3) 0.0266(13) 0.022(2) Uani 1 1 d . .
C9B C 0.4855(16) 0.0663(3) -0.2745(13) 0.028(3) Uani 1 1 d . .
H9B1 H 0.5912 0.0641 -0.2923 0.042 Uiso 1 1 calc R U
H9B2 H 0.4287 0.0864 -0.3183 0.042 Uiso 1 1 calc R U
H9B3 H 0.4000 0.0497 -0.3353 0.042 Uiso 1 1 calc R U
C10B C 0.6627(16) 0.0720(3) 0.2910(14) 0.028(3) Uani 1 1 d . .
H10B H 0.5678 0.0586 0.2031 0.034 Uiso 1 1 calc R U
C11B C 0.8050(17) 0.0503(3) 0.4239(15) 0.033(3) Uani 1 1 d . .
H11D H 0.8598 0.0378 0.3682 0.050 Uiso 1 1 calc R U
H11E H 0.7477 0.0366 0.4723 0.050 Uiso 1 1 calc R U
H11F H 0.8979 0.0626 0.5157 0.050 Uiso 1 1 calc R U
C12B C 0.5691(18) 0.0924(3) 0.3713(16) 0.039(3) Uani 1 1 d . .
H12D H 0.6557 0.1072 0.4516 0.059 Uiso 1 1 calc R U
H12E H 0.5239 0.0791 0.4324 0.059 Uiso 1 1 calc R U
H12F H 0.4688 0.1036 0.2805 0.059 Uiso 1 1 calc R U
C13B C 0.8813(17) 0.1147(3) 0.3051(14) 0.027(3) Uani 1 1 d . .
H13B H 0.9030 0.1122 0.4257 0.033 Uiso 1 1 calc R U
C14B C 0.8183(17) 0.1487(3) 0.2549(15) 0.032(3) Uani 1 1 d . .
H14D H 0.9131 0.1628 0.3308 0.048 Uiso 1 1 calc R U
H14E H 0.7096 0.1523 0.2661 0.048 Uiso 1 1 calc R U
H14F H 0.7925 0.1524 0.1362 0.048 Uiso 1 1 calc R U
C15B C 1.0576(17) 0.1076(3) 0.3071(18) 0.043(3) Uani 1 1 d . .
H15D H 1.0782 0.0852 0.3172 0.065 Uiso 1 1 calc R U
H15E H 1.1553 0.1181 0.4047 0.065 Uiso 1 1 calc R U
H15F H 1.0537 0.1150 0.2006 0.065 Uiso 1 1 calc R U
C16B C 1.1205(13) -0.0765(3) 0.1849(14) 0.019(2) Uani 1 1 d . .
H16B H 1.1336 -0.0753 0.0783 0.023 Uiso 1 1 calc R U
C17B C 1.3030(14) -0.0661(2) 0.3373(13) 0.020(2) Uani 1 1 d . .
C18B C 1.0694(14) -0.1100(2) 0.2020(15) 0.022(2) Uani 1 1 d . .
H18D H 1.0560 -0.1119 0.3059 0.034 Uiso 1 1 calc R U
H18E H 1.1637 -0.1241 0.2092 0.034 Uiso 1 1 calc R U
H18F H 0.9557 -0.1153 0.1019 0.034 Uiso 1 1 calc R U
C19B C 1.5035(13) -0.0465(2) 0.6329(13) 0.019(2) Uani 1 1 d . .
H19B H 1.4865 -0.0400 0.7329 0.022 Uiso 1 1 calc R U
C20B C 1.5698(17) -0.0174(3) 0.5760(15) 0.030(3) Uani 1 1 d . .
H20D H 1.5878 -0.0226 0.4772 0.045 Uiso 1 1 calc R U
H20E H 1.6835 -0.0104 0.6705 0.045 Uiso 1 1 calc R U
H20F H 1.4800 -0.0010 0.5443 0.045 Uiso 1 1 calc R U
C21B C 1.6400(15) -0.0732(3) 0.6962(14) 0.033(3) Uani 1 1 d . .
H21D H 1.5883 -0.0910 0.7265 0.049 Uiso 1 1 calc R U
H21E H 1.7492 -0.0664 0.7971 0.049 Uiso 1 1 calc R U
H21F H 1.6694 -0.0792 0.6054 0.049 Uiso 1 1 calc R U
C22B C 1.1693(15) -0.0572(3) 0.5387(14) 0.026(3) Uani 1 1 d . .
H22B H 1.0601 -0.0649 0.4358 0.031 Uiso 1 1 calc R U
C23B C 1.1239(16) -0.0234(3) 0.5808(17) 0.032(3) Uani 1 1 d . .
H23D H 1.2228 -0.0161 0.6888 0.048 Uiso 1 1 calc R U
H23E H 1.0133 -0.0242 0.5912 0.048 Uiso 1 1 calc R U
H23F H 1.1076 -0.0092 0.4884 0.048 Uiso 1 1 calc R U
C24B C 1.2058(17) -0.0799(3) 0.6881(15) 0.034(3) Uani 1 1 d . .
H24D H 1.2585 -0.0990 0.6725 0.051 Uiso 1 1 calc R U
H24E H 1.0927 -0.0846 0.6891 0.051 Uiso 1 1 calc R U
H24F H 1.2892 -0.0703 0.7970 0.051 Uiso 1 1 calc R U

loop_
_atom_site_aniso_label
_atom_site_aniso_U_11
_atom_site_aniso_U_22
_atom_site_aniso_U_33
_atom_site_aniso_U_23
_atom_site_aniso_U_13
_atom_site_aniso_U_12
I1A 0.0120(3) 0.0225(4) 0.0189(3) 0.0007(3) 0.0057(3) 0.0001(3)
N1A 0.025(5) 0.026(5) 0.018(5) 0.004(4) 0.003(4) 0.007(4)
N2A 0.015(4) 0.023(5) 0.010(4) 0.001(3) 0.008(4) 0.000(3)
O1A 0.020(4) 0.016(4) 0.027(4) 0.005(3) 0.008(3) -0.002(3)
O2A 0.013(4) 0.021(4) 0.020(4) 0.000(3) 0.012(3) -0.003(3)
O3A 0.024(5) 0.024(4) 0.016(4) 0.007(3) 0.003(4) 0.003(3)
O4A 0.009(3) 0.028(4) 0.021(4) -0.006(3) 0.006(3) 0.001(3)
C1A 0.005(4) 0.022(6) 0.011(5) -0.004(4) -0.001(4) 0.003(4)
C2A 0.017(5) 0.018(5) 0.014(5) -0.004(4) 0.003(4) -0.004(4)
C3A 0.015(6) 0.021(6) 0.024(6) 0.009(4) 0.001(5) 0.005(4)
C4A 0.015(6) 0.026(7) 0.029(6) 0.002(5) 0.005(5) 0.006(4)
C5A 0.010(5) 0.028(7) 0.027(6) 0.001(5) 0.007(5) 0.004(4)
C6A 0.015(5) 0.026(7) 0.013(5) -0.002(4) 0.005(4) 0.003(4)
C7A 0.020(6) 0.025(6) 0.013(5) 0.000(4) 0.002(5) -0.003(5)
C8A 0.023(6) 0.031(7) 0.020(6) 0.006(5) 0.011(5) -0.005(5)
C9A 0.033(7) 0.028(6) 0.019(6) 0.003(5) 0.010(5) -0.006(5)
C10A 0.024(6) 0.020(6) 0.018(6) 0.002(5) 0.004(5) 0.002(4)
C11A 0.028(7) 0.043(8) 0.026(6) 0.001(5) 0.012(6) 0.001(5)
C12A 0.031(6) 0.022(6) 0.027(6) 0.003(5) 0.010(5) 0.003(5)
C13A 0.031(7) 0.025(7) 0.029(7) 0.001(5) -0.002(6) -0.001(5)
C14A 0.041(8) 0.051(9) 0.035(7) 0.005(6) 0.013(7) 0.006(6)
C15A 0.030(7) 0.023(6) 0.032(7) 0.004(5) -0.009(6) -0.003(5)
C16A 0.017(6) 0.026(7) 0.011(5) 0.000(4) 0.003(4) -0.002(4)
C17A 0.016(5) 0.020(6) 0.020(5) 0.002(4) 0.010(5) 0.002(4)
C18A 0.008(5) 0.030(6) 0.028(6) -0.005(5) 0.008(4) 0.000(4)
C19A 0.027(6) 0.033(7) 0.028(6) -0.004(5) 0.020(5) -0.005(5)
C20A 0.046(8) 0.038(8) 0.026(7) -0.005(6) 0.018(6) -0.001(6)
C21A 0.041(7) 0.026(7) 0.024(6) -0.003(5) 0.015(6) 0.010(5)
C22A 0.009(5) 0.037(7) 0.029(6) -0.001(5) 0.006(5) -0.005(4)
C23A 0.024(7) 0.056(9) 0.022(6) 0.004(6) 0.006(5) 0.012(6)
C24A 0.025(6) 0.047(9) 0.034(7) -0.004(6) 0.015(6) -0.011(5)
I1B 0.0142(3) 0.0212(4) 0.0182(3) -0.0006(3) 0.0075(3) -0.0005(3)
N1B 0.024(5) 0.028(5) 0.021(5) 0.009(4) 0.014(4) -0.004(4)
N2B 0.012(5) 0.034(5) 0.016(4) -0.003(4) 0.007(4) -0.006(4)
O1B 0.023(4) 0.028(4) 0.027(4) 0.008(3) 0.017(3) 0.010(3)
O2B 0.014(4) 0.019(4) 0.025(4) 0.003(3) 0.010(3) 0.002(3)
O3B 0.036(5) 0.025(5) 0.026(5) 0.008(4) 0.011(4) -0.007(4)
O4B 0.011(4) 0.032(4) 0.025(4) -0.004(3) 0.012(3) -0.004(3)
C1B 0.018(5) 0.015(5) 0.013(5) -0.004(4) 0.012(4) -0.008(4)
C2B 0.023(6) 0.013(5) 0.021(5) -0.004(4) 0.015(5) -0.002(4)
C3B 0.028(6) 0.026(6) 0.020(6) 0.002(5) 0.011(5) -0.005(5)
C4B 0.027(7) 0.023(7) 0.022(6) -0.003(5) 0.010(5) -0.004(5)
C5B 0.021(6) 0.028(7) 0.018(6) 0.000(5) 0.005(5) -0.001(5)
C6B 0.017(5) 0.027(7) 0.013(5) -0.001(4) 0.006(4) -0.002(4)
C7B 0.028(6) 0.022(6) 0.017(5) 0.002(5) 0.009(5) 0.006(5)
C8B 0.021(6) 0.028(6) 0.017(6) 0.004(5) 0.007(5) 0.010(5)
C9B 0.029(6) 0.027(6) 0.020(6) 0.000(5) 0.004(5) 0.002(5)
C10B 0.031(7) 0.035(7) 0.018(6) 0.001(5) 0.011(5) -0.007(5)
C11B 0.042(8) 0.023(6) 0.027(6) 0.003(5) 0.010(6) -0.001(5)
C12B 0.040(8) 0.056(9) 0.027(7) 0.017(6) 0.020(6) 0.014(6)
C13B 0.041(7) 0.024(6) 0.014(5) -0.004(4) 0.010(5) -0.007(5)
C14B 0.038(7) 0.030(7) 0.026(6) -0.008(5) 0.012(6) -0.010(5)
C15B 0.028(7) 0.039(8) 0.043(8) 0.006(6) 0.001(6) 0.001(6)
C16B 0.016(6) 0.019(6) 0.023(6) -0.008(5) 0.010(5) -0.001(4)
C17B 0.017(5) 0.018(6) 0.016(5) -0.003(4) 0.002(4) 0.003(4)
C18B 0.011(5) 0.025(6) 0.029(6) 0.001(5) 0.007(5) 0.002(4)
C19B 0.014(5) 0.026(6) 0.016(5) -0.006(4) 0.008(4) -0.005(4)
C20B 0.036(7) 0.026(7) 0.027(6) -0.006(5) 0.014(6) -0.012(5)
C21B 0.023(6) 0.056(9) 0.010(5) -0.002(5) 0.000(5) -0.006(6)
C22B 0.018(6) 0.050(8) 0.016(5) -0.004(5) 0.013(5) 0.005(5)
C23B 0.027(6) 0.036(8) 0.048(8) -0.008(6) 0.029(6) 0.009(5)
C24B 0.029(7) 0.047(8) 0.026(6) -0.002(5) 0.012(6) -0.014(6)

loop_
_atom_type_symbol
_atom_type_description
_atom_type_scat_dispersion_real
_atom_type_scat_dispersion_imag
_atom_type_scat_source
C C 0.0033 0.0016 'International Tables Vol C Tables 4.2.6.8 and 6.1.1.4'
H H 0.0000 0.0000 'International Tables Vol C Tables 4.2.6.8 and 6.1.1.4'
N N 0.0061 0.0033 'International Tables Vol C Tables 4.2.6.8 and 6.1.1.4'
O O 0.0106 0.0060 'International Tables Vol C Tables 4.2.6.8 and 6.1.1.4'
I I -0.4742 1.8119 'International Tables Vol C Tables 4.2.6.8 and 6.1.1.4'

loop_
_geom_angle_atom_site_label_1
_geom_angle_atom_site_label_2
_geom_angle_atom_site_label_3
_geom_angle
C8A N1A C10A 124.3(9)
C8A N1A C13A 118.2(9)
C10A N1A C13A 117.4(8)
C17A N2A C22A 124.6(9)
C17A N2A C19A 119.2(9)
C22A N2A C19A 116.2(8)
C2A O1A C7A 122.9(8)
C6A O2A C16A 118.2(8)
C2A C1A C6A 120.5(9)
C2A C1A I1A 120.4(7)
C6A C1A I1A 119.0(7)
C1A C2A O1A 115.6(9)
C1A C2A C3A 120.4(9)
O1A C2A C3A 124.0(9)
C4A C3A C2A 117.6(10)
C3A C4A C5A 123.7(10)
C6A C5A C4A 117.8(10)
O2A C6A C5A 125.6(9)
O2A C6A C1A 114.4(8)
C5A C6A C1A 120.0(10)
O1A C7A C9A 112.5(9)
O1A C7A C8A 112.6(9)
C9A C7A C8A 112.3(10)
O3A C8A N1A 122.6(11)
O3A C8A C7A 119.8(10)
N1A C8A C7A 117.5(10)
N1A C10A C12A 110.9(10)
N1A C10A C11A 110.8(9)
C12A C10A C11A 112.0(9)
C14A C13A N1A 112.2(10)
C14A C13A C15A 115.6(11)
N1A C13A C15A 107.7(11)
O2A C16A C18A 107.0(8)
O2A C16A C17A 116.6(9)
C18A C16A C17A 110.9(9)
O4A C17A N2A 122.1(9)
O4A C17A C16A 114.9(9)
N2A C17A C16A 122.8(9)
N2A C19A C20A 113.0(9)
N2A C19A C21A 111.1(9)
C20A C19A C21A 111.4(10)
N2A C22A C24A 111.2(9)
N2A C22A C23A 111.8(9)
C24A C22A C23A 112.4(10)
C8B N1B C10B 125.7(9)
C8B N1B C13B 117.3(9)
C10B N1B C13B 117.0(9)
C17B N2B C22B 124.3(9)
C17B N2B C19B 118.5(8)
C22B N2B C19B 117.1(8)
C2B O1B C7B 122.3(8)
C6B O2B C16B 118.7(8)
C2B C1B C6B 120.5(9)
C2B C1B I1B 121.3(7)
C6B C1B I1B 118.1(7)
O1B C2B C1B 114.6(9)
O1B C2B C3B 126.2(9)
C1B C2B C3B 119.1(9)
C4B C3B C2B 120.0(11)
C5B C4B C3B 121.0(11)
C6B C5B C4B 119.4(11)
O2B C6B C5B 126.3(9)
O2B C6B C1B 113.8(8)
C5B C6B C1B 119.9(9)
O1B C7B C9B 111.5(9)
O1B C7B C8B 113.1(8)
C9B C7B C8B 111.7(9)
O3B C8B N1B 123.4(10)
O3B C8B C7B 120.2(9)
N1B C8B C7B 116.3(10)
N1B C10B C11B 112.1(10)
N1B C10B C12B 111.6(10)
C11B C10B C12B 112.0(10)
C15B C13B N1B 111.6(10)
C15B C13B C14B 113.5(11)
N1B C13B C14B 112.8(9)
O2B C16B C18B 105.9(8)
O2B C16B C17B 115.2(8)
C18B C16B C17B 113.1(9)
O4B C17B N2B 121.9(9)
O4B C17B C16B 115.2(9)
N2B C17B C16B 122.8(10)
N2B C19B C21B 112.5(9)
N2B C19B C20B 110.9(8)
C21B C19B C20B 113.7(9)
N2B C22B C24B 112.4(9)
N2B C22B C23B 112.1(10)
C24B C22B C23B 110.5(9)

loop_
_geom_bond_atom_site_label_1
_geom_bond_atom_site_label_2
_geom_bond_distance
I1A C1A 2.091(9)
N1A C8A 1.363(14)
N1A C10A 1.481(14)
N1A C13A 1.529(16)
N2A C17A 1.357(12)
N2A C22A 1.470(13)
N2A C19A 1.480(13)
O1A C2A 1.378(12)
O1A C7A 1.443(13)
O2A C6A 1.359(12)
O2A C16A 1.425(12)
O3A C8A 1.205(13)
O4A C17A 1.220(12)
C1A C2A 1.375(14)
C1A C6A 1.393(14)
C2A C3A 1.407(14)
C3A C4A 1.362(15)
C4A C5A 1.389(16)
C5A C6A 1.388(14)
C7A C9A 1.506(14)
C7A C8A 1.543(17)
C10A C12A 1.529(16)
C10A C11A 1.537(16)
C13A C14A 1.447(19)
C13A C15A 1.554(16)
C16A C18A 1.519(15)
C16A C17A 1.529(15)
C19A C20A 1.518(17)
C19A C21A 1.531(15)
C22A C24A 1.517(16)
C22A C23A 1.525(16)
I1B C1B 2.096(9)
N1B C8B 1.356(13)
N1B C10B 1.464(14)
N1B C13B 1.489(14)
N2B C17B 1.355(13)
N2B C22B 1.464(13)
N2B C19B 1.496(12)
O1B C2B 1.365(12)
O1B C7B 1.439(13)
O2B C6B 1.374(12)
O2B C16B 1.452(12)
O3B C8B 1.213(13)
O4B C17B 1.229(12)
C1B C2B 1.379(13)
C1B C6B 1.410(14)
C2B C3B 1.396(15)
C3B C4B 1.390(16)
C4B C5B 1.383(16)
C5B C6B 1.382(14)
C7B C9B 1.527(15)
C7B C8B 1.547(16)
C10B C11B 1.513(16)
C10B C12B 1.526(17)
C13B C15B 1.480(18)
C13B C14B 1.520(16)
C16B C18B 1.508(15)
C16B C17B 1.531(14)
C19B C21B 1.505(16)
C19B C20B 1.521(14)
C22B C24B 1.524(16)
C22B C23B 1.565(16)

loop_
_geom_torsion_atom_site_label_1
_geom_torsion_atom_site_label_2
_geom_torsion_atom_site_label_3
_geom_torsion_atom_site_label_4
_geom_torsion
C6A C1A C2A O1A 178.6(8)
I1A C1A C2A O1A -4.8(12)
C6A C1A C2A C3A -1.0(14)
I1A C1A C2A C3A 175.6(7)
C7A O1A C2A C1A -176.5(8)
C7A O1A C2A C3A 3.1(14)
C1A C2A C3A C4A 0.7(15)
O1A C2A C3A C4A -178.8(10)
C2A C3A C4A C5A 0.2(17)
C3A C4A C5A C6A -1.0(17)
C16A O2A C6A C5A 5.0(14)
C16A O2A C6A C1A -176.5(8)
C4A C5A C6A O2A 179.1(10)
C4A C5A C6A C1A 0.8(15)
C2A C1A C6A O2A -178.3(8)
I1A C1A C6A O2A 5.1(11)
C2A C1A C6A C5A 0.2(14)
I1A C1A C6A C5A -176.4(8)
C2A O1A C7A C9A 70.8(13)
C2A O1A C7A C8A -57.4(12)
C10A N1A C8A O3A 174.5(11)
C13A N1A C8A O3A -8.2(16)
C10A N1A C8A C7A -2.6(16)
C13A N1A C8A C7A 174.7(10)
O1A C7A C8A O3A 126.1(11)
C9A C7A C8A O3A -2.3(15)
O1A C7A C8A N1A -56.8(13)
C9A C7A C8A N1A 174.9(9)
C8A N1A C10A C12A 114.0(12)
C13A N1A C10A C12A -63.3(12)
C8A N1A C10A C11A -120.9(11)
C13A N1A C10A C11A 61.8(13)
C8A N1A C13A C14A -58.9(14)
C10A N1A C13A C14A 118.6(11)
C8A N1A C13A C15A 69.4(12)
C10A N1A C13A C15A -113.1(11)
C6A O2A C16A C18A -169.7(8)
C6A O2A C16A C17A 65.6(11)
C22A N2A C17A O4A -175.0(10)
C19A N2A C17A O4A 3.3(15)
C22A N2A C17A C16A 0.3(15)
C19A N2A C17A C16A 178.7(9)
O2A C16A C17A O4A -139.7(9)
C18A C16A C17A O4A 97.6(11)
O2A C16A C17A N2A 44.6(14)
C18A C16A C17A N2A -78.1(12)
C17A N2A C19A C20A -63.7(13)
C22A N2A C19A C20A 114.8(11)
C17A N2A C19A C21A 62.3(12)
C22A N2A C19A C21A -119.2(10)
C17A N2A C22A C24A -118.2(11)
C19A N2A C22A C24A 63.4(12)
C17A N2A C22A C23A 115.2(11)
C19A N2A C22A C23A -63.2(12)
C7B O1B C2B C1B 179.7(8)
C7B O1B C2B C3B 1.6(15)
C6B C1B C2B O1B 179.3(9)
I1B C1B C2B O1B -3.6(12)
C6B C1B C2B C3B -2.5(14)
I1B C1B C2B C3B 174.6(7)
O1B C2B C3B C4B -179.1(10)
C1B C2B C3B C4B 3.0(15)
C2B C3B C4B C5B -2.5(16)
C3B C4B C5B C6B 1.5(16)
C16B O2B C6B C5B -0.9(14)
C16B O2B C6B C1B 178.6(8)
C4B C5B C6B O2B 178.4(9)
C4B C5B C6B C1B -1.0(15)
C2B C1B C6B O2B -178.0(8)
I1B C1B C6B O2B 4.9(11)
C2B C1B C6B C5B 1.5(14)
I1B C1B C6B C5B -175.6(7)
C2B O1B C7B C9B 72.0(12)
C2B O1B C7B C8B -54.9(12)
C10B N1B C8B O3B 173.7(11)
C13B N1B C8B O3B -6.9(16)
C10B N1B C8B C7B -1.3(16)
C13B N1B C8B C7B 178.1(9)
O1B C7B C8B O3B 125.9(11)
C9B C7B C8B O3B -0.9(15)
O1B C7B C8B N1B -58.9(13)
C9B C7B C8B N1B 174.3(9)
C8B N1B C10B C11B 114.1(12)
C13B N1B C10B C11B -65.3(13)
C8B N1B C10B C12B -119.2(12)
C13B N1B C10B C12B 61.4(13)
C8B N1B C13B C15B -62.2(13)
C10B N1B C13B C15B 117.2(11)
C8B N1B C13B C14B 66.9(13)
C10B N1B C13B C14B -113.7(11)
C6B O2B C16B C18B -165.3(8)
C6B O2B C16B C17B 69.0(12)
C22B N2B C17B O4B -173.0(10)
C19B N2B C17B O4B 4.4(15)
C22B N2B C17B C16B 3.8(16)
C19B N2B C17B C16B -178.8(9)
O2B C16B C17B O4B -141.0(10)
C18B C16B C17B O4B 97.1(11)
O2B C16B C17B N2B 42.0(14)
C18B C16B C17B N2B -79.9(13)
C17B N2B C19B C21B -66.0(12)
C22B N2B C19B C21B 111.6(11)
C17B N2B C19B C20B 62.7(12)
C22B N2B C19B C20B -119.8(10)
C17B N2B C22B C24B 116.3(11)
C19B N2B C22B C24B -61.1(13)
C17B N2B C22B C23B -118.5(11)
C19B N2B C22B C23B 64.1(12)
